data_4026282
loop_
_publ_author_name
'Alan R. Katritzky'
'Davit Jishkariani'
'Rajeev Sakhuja'
'C. Dennis Hall'
'Peter J. Steel'

_publ_section_title
;
 Carbene-Mediated Transformations of 1-(Benzylideneamino)benzimidazoles
;
_journal_name_full 'Journal of Organic Chemistry'
_journal_page_first 4082
_journal_page_last 4087
_journal_paper_doi 10.1021/jo200088s
_journal_volume 76
_journal_year 2011
_chemical_formula_moiety 'C20 H21 N3 O S2'
_chemical_formula_sum 'C20 H21 N3 O S2'
_chemical_formula_weight 383.52
_chemical_name_systematic
; 
 ? 
;
_space_group_IT_number 61
_symmetry_cell_setting orthorhombic
_symmetry_space_group_name_Hall '-P 2ac 2ab'
_symmetry_space_group_name_H-M 'P b c a'
_atom_sites_solution_hydrogens geom
_atom_sites_solution_primary direct
_atom_sites_solution_secondary difmap
_audit_creation_method SHELXL-97
_cell_angle_alpha 90.00
_cell_angle_beta 90.00
_cell_angle_gamma 90.00
_cell_formula_units_Z 16
_cell_length_a 13.1526(4)
_cell_length_b 15.4333(5)
_cell_length_c 38.6669(11)
_cell_measurement_reflns_used 9963
_cell_measurement_temperature 113(2)
_cell_measurement_theta_max 29.83
_cell_measurement_theta_min 2.11
_cell_volume 7848.9(4)
_computing_cell_refinement 'Bruker SAINT'
_computing_data_collection 'Bruker APEX2'
_computing_data_reduction 'Bruker SAINT'
_computing_molecular_graphics 'Bruker SHELXTL'
_computing_publication_material 'Bruker SHELXTL'
_computing_structure_refinement 'SHELXL-97 (Sheldrick, 2008)'
_computing_structure_solution 'SHELXS-97 (Sheldrick, 2008)'
_diffrn_ambient_temperature 113(2)
_diffrn_measured_fraction_theta_full 0.999
_diffrn_measured_fraction_theta_max 0.999
_diffrn_measurement_device_type 'Bruker APEX-II CCD'
_diffrn_measurement_method '\f and \w scans'
_diffrn_radiation_monochromator graphite
_diffrn_radiation_source 'fine-focus sealed tube'
_diffrn_radiation_type MoK\a
_diffrn_radiation_wavelength 0.71073
_diffrn_reflns_av_R_equivalents 0.0755
_diffrn_reflns_av_sigmaI/netI 0.0306
_diffrn_reflns_limit_h_max 16
_diffrn_reflns_limit_h_min -16
_diffrn_reflns_limit_k_max 19
_diffrn_reflns_limit_k_min -19
_diffrn_reflns_limit_l_max 47
_diffrn_reflns_limit_l_min -47
_diffrn_reflns_number 152290
_diffrn_reflns_theta_full 26.00
_diffrn_reflns_theta_max 26.00
_diffrn_reflns_theta_min 2.10
_exptl_absorpt_coefficient_mu 0.285
_exptl_absorpt_correction_T_max 1.00
_exptl_absorpt_correction_T_min 0.79
_exptl_absorpt_correction_type multi-scan
_exptl_absorpt_process_details SADABS
_exptl_crystal_colour red
_exptl_crystal_density_diffrn 1.298
_exptl_crystal_description block
_exptl_crystal_F_000 3232
_exptl_crystal_size_max 0.54
_exptl_crystal_size_mid 0.44
_exptl_crystal_size_min 0.20
_refine_diff_density_max 0.994
_refine_diff_density_min -0.420
_refine_diff_density_rms 0.076
_refine_ls_extinction_method none
_refine_ls_goodness_of_fit_ref 1.190
_refine_ls_hydrogen_treatment constr
_refine_ls_matrix_type full
_refine_ls_number_parameters 488
_refine_ls_number_reflns 7701
_refine_ls_number_restraints 0
_refine_ls_restrained_S_all 1.190
_refine_ls_R_factor_all 0.0918
_refine_ls_R_factor_gt 0.0744
_refine_ls_shift/su_max 0.001
_refine_ls_shift/su_mean 0.000
_refine_ls_structure_factor_coef Fsqd
_refine_ls_weighting_details 'calc w=1/[\s^2^(Fo^2^)+(0.0371P)^2^+25.0000P] where P=(Fo^2^+2Fc^2^)/3'
_refine_ls_weighting_scheme calc
_refine_ls_wR_factor_gt 0.1633
_refine_ls_wR_factor_ref 0.1708
_reflns_number_gt 6160
_reflns_number_total 7701
_reflns_threshold_expression >2sigma(I)
_cod_data_source_file jo200088s_si_002.cif
_cod_data_source_block 3l56
_cod_database_code 4026282

loop_
_symmetry_equiv_pos_as_xyz
'x, y, z'
'-x+1/2, -y, z+1/2'
'-x, y+1/2, -z+1/2'
'x+1/2, -y+1/2, -z'
'-x, -y, -z'
'x-1/2, y, -z-1/2'
'x, -y-1/2, z-1/2'
'-x-1/2, y-1/2, z'

loop_
_atom_site_label
_atom_site_type_symbol
_atom_site_fract_x
_atom_site_fract_y
_atom_site_fract_z
_atom_site_U_iso_or_equiv
_atom_site_adp_type
_atom_site_occupancy
_atom_site_symmetry_multiplicity
_atom_site_calc_flag
_atom_site_refinement_flags
_atom_site_disorder_assembly
_atom_site_disorder_group
S1 S 0.06192(8) 0.39693(8) 0.01002(3) 0.0391(3) Uani 1 1 d . . .
S2 S 0.19951(9) 0.34736(8) -0.04867(3) 0.0424(3) Uani 1 1 d . . .
O1 O 0.3096(2) -0.02345(19) 0.10364(8) 0.0399(7) Uani 1 1 d . . .
N1 N 0.3224(2) 0.4337(2) 0.02384(8) 0.0260(7) Uani 1 1 d . . .
N2 N 0.3446(3) 0.3487(2) 0.03542(8) 0.0300(7) Uani 1 1 d . . .
N3 N 0.2650(2) 0.5410(2) -0.00728(8) 0.0250(7) Uani 1 1 d . . .
C1 C 0.2496(3) 0.4575(2) 0.00120(9) 0.0242(8) Uani 1 1 d . . .
C2 C 0.3521(3) 0.5718(3) 0.00983(9) 0.0265(8) Uani 1 1 d . . .
C3 C 0.4005(3) 0.6515(3) 0.00916(10) 0.0297(9) Uani 1 1 d . . .
H3A H 0.3753 0.6989 -0.0039 0.036 Uiso 1 1 calc R . .
C4 C 0.4885(3) 0.6572(3) 0.02890(11) 0.0335(9) Uani 1 1 d . . .
H4A H 0.5248 0.7104 0.0292 0.040 Uiso 1 1 calc R . .
C5 C 0.5255(3) 0.5875(3) 0.04827(10) 0.0336(10) Uani 1 1 d . . .
H5A H 0.5863 0.5947 0.0612 0.040 Uiso 1 1 calc R . .
C6 C 0.4765(3) 0.5092(3) 0.04917(10) 0.0319(9) Uani 1 1 d . . .
H6A H 0.5010 0.4621 0.0626 0.038 Uiso 1 1 calc R . .
C7 C 0.3888(3) 0.5026(3) 0.02925(9) 0.0253(8) Uani 1 1 d . . .
C8 C 0.1688(3) 0.3997(3) -0.01316(11) 0.0299(9) Uani 1 1 d . . .
C9 C 0.2756(3) 0.3160(3) 0.05456(10) 0.0288(9) Uani 1 1 d . . .
H9A H 0.2170 0.3491 0.0601 0.035 Uiso 1 1 calc R . .
C10 C 0.2858(3) 0.2288(3) 0.06785(10) 0.0270(8) Uani 1 1 d . . .
C11 C 0.2128(3) 0.1965(3) 0.09057(11) 0.0353(10) Uani 1 1 d . . .
H11A H 0.1576 0.2325 0.0973 0.042 Uiso 1 1 calc R . .
C12 C 0.2190(3) 0.1132(3) 0.10359(11) 0.0364(10) Uani 1 1 d . . .
H12A H 0.1696 0.0928 0.1195 0.044 Uiso 1 1 calc R . .
C13 C 0.2982(3) 0.0597(3) 0.09317(10) 0.0287(9) Uani 1 1 d . . .
C14 C 0.3720(3) 0.0907(3) 0.07014(10) 0.0299(9) Uani 1 1 d . . .
H14A H 0.4259 0.0539 0.0629 0.036 Uiso 1 1 calc R . .
C15 C 0.3666(3) 0.1746(3) 0.05800(10) 0.0285(9) Uani 1 1 d . . .
H15A H 0.4178 0.1958 0.0429 0.034 Uiso 1 1 calc R . .
C16 C 0.2344(4) -0.0570(3) 0.12672(12) 0.0505(13) Uani 1 1 d . . .
H16A H 0.2507 -0.1173 0.1324 0.076 Uiso 1 1 calc R . .
H16B H 0.1675 -0.0544 0.1156 0.076 Uiso 1 1 calc R . .
H16C H 0.2336 -0.0223 0.1479 0.076 Uiso 1 1 calc R . .
C17 C 0.2031(3) 0.5917(3) -0.03181(10) 0.0295(9) Uani 1 1 d . . .
H17A H 0.1930 0.6509 -0.0225 0.035 Uiso 1 1 calc R . .
H17B H 0.1354 0.5643 -0.0342 0.035 Uiso 1 1 calc R . .
C18 C 0.2525(4) 0.5975(3) -0.06702(10) 0.0376(10) Uani 1 1 d . . .
H18A H 0.2647 0.5382 -0.0758 0.045 Uiso 1 1 calc R . .
H18B H 0.3194 0.6264 -0.0646 0.045 Uiso 1 1 calc R . .
C19 C 0.1888(4) 0.6471(4) -0.09317(13) 0.0564(14) Uani 1 1 d . . .
H19A H 0.1854 0.7084 -0.0857 0.068 Uiso 1 1 calc R . .
H19B H 0.2246 0.6457 -0.1157 0.068 Uiso 1 1 calc R . .
C20 C 0.0838(5) 0.6156(5) -0.09854(16) 0.0761(19) Uani 1 1 d . . .
H20A H 0.0497 0.6522 -0.1157 0.114 Uiso 1 1 calc R . .
H20B H 0.0465 0.6181 -0.0766 0.114 Uiso 1 1 calc R . .
H20C H 0.0856 0.5557 -0.1069 0.114 Uiso 1 1 calc R . .
S3 S 0.51383(8) 0.28217(7) 0.22915(3) 0.0340(3) Uani 1 1 d . . .
S4 S 0.48925(9) 0.36913(8) 0.15907(3) 0.0417(3) Uani 1 1 d . . .
O21 O 0.8212(2) 0.68238(18) 0.30467(7) 0.0355(7) Uani 1 1 d . . .
N21 N 0.7363(2) 0.28551(19) 0.18705(7) 0.0203(6) Uani 1 1 d . . .
N22 N 0.7689(2) 0.3460(2) 0.21169(8) 0.0239(7) Uani 1 1 d . . .
N23 N 0.6469(2) 0.19576(19) 0.15589(8) 0.0217(6) Uani 1 1 d . B .
C21 C 0.6409(3) 0.2642(2) 0.17697(9) 0.0209(7) Uani 1 1 d . . .
C22 C 0.7482(3) 0.1704(2) 0.15289(9) 0.0209(7) Uani 1 1 d . . .
C23 C 0.7944(3) 0.1027(3) 0.13520(9) 0.0285(9) Uani 1 1 d . . .
H23A H 0.7562 0.0632 0.1216 0.034 Uiso 1 1 calc R . .
C24 C 0.8992(3) 0.0958(3) 0.13836(10) 0.0320(9) Uani 1 1 d . . .
H24A H 0.9334 0.0499 0.1268 0.038 Uiso 1 1 calc R . .
C25 C 0.9557(3) 0.1545(3) 0.15803(10) 0.0307(9) Uani 1 1 d . . .
H25A H 1.0274 0.1479 0.1592 0.037 Uiso 1 1 calc R . .
C26 C 0.9104(3) 0.2218(3) 0.17583(10) 0.0260(8) Uani 1 1 d . . .
H26A H 0.9488 0.2615 0.1893 0.031 Uiso 1 1 calc R . .
C27 C 0.8052(3) 0.2280(2) 0.17279(9) 0.0210(7) Uani 1 1 d . . .
C28 C 0.5454(3) 0.3064(2) 0.18865(11) 0.0277(9) Uani 1 1 d . . .
C29 C 0.7231(3) 0.4198(2) 0.21086(9) 0.0222(8) Uani 1 1 d . . .
H29A H 0.6727 0.4303 0.1938 0.027 Uiso 1 1 calc R . .
C30 C 0.7477(3) 0.4868(2) 0.23569(9) 0.0212(7) Uani 1 1 d . . .
C31 C 0.6982(3) 0.5664(2) 0.23355(9) 0.0234(8) Uani 1 1 d . . .
H31A H 0.6475 0.5745 0.2163 0.028 Uiso 1 1 calc R . .
C32 C 0.7205(3) 0.6340(2) 0.25578(10) 0.0248(8) Uani 1 1 d . . .
H32A H 0.6866 0.6881 0.2537 0.030 Uiso 1 1 calc R . .
C33 C 0.7935(3) 0.6213(2) 0.28113(10) 0.0260(8) Uani 1 1 d . . .
C34 C 0.8435(3) 0.5414(3) 0.28389(10) 0.0295(9) Uani 1 1 d . . .
H34A H 0.8936 0.5334 0.3013 0.035 Uiso 1 1 calc R . .
C35 C 0.8212(3) 0.4750(2) 0.26184(10) 0.0257(8) Uani 1 1 d . . .
H35A H 0.8550 0.4209 0.2641 0.031 Uiso 1 1 calc R . .
C36 C 0.7763(4) 0.7663(3) 0.30194(12) 0.0405(11) Uani 1 1 d . . .
H36A H 0.8023 0.8035 0.3205 0.061 Uiso 1 1 calc R . .
H36B H 0.7023 0.7612 0.3040 0.061 Uiso 1 1 calc R . .
H36C H 0.7935 0.7917 0.2795 0.061 Uiso 1 1 calc R . .
C37 C 0.5602(3) 0.1539(3) 0.13797(11) 0.0320(9) Uani 1 1 d . . .
H37A H 0.5184 0.1998 0.1271 0.038 Uiso 1 1 calc R A 1
H37B H 0.5875 0.1170 0.1192 0.038 Uiso 1 1 calc R A 1
C38 C 0.4932(5) 0.1002(5) 0.16005(17) 0.040(2) Uani 0.728(14) 1 d P B 1
H38A H 0.4545 0.1389 0.1757 0.048 Uiso 0.728(14) 1 calc PR B 1
H38B H 0.4436 0.0698 0.1451 0.048 Uiso 0.728(14) 1 calc PR B 1
C38' C 0.5434(13) 0.0587(10) 0.1530(6) 0.036(6) Uani 0.272(14) 1 d P B 2
H38C H 0.5066 0.0239 0.1355 0.044 Uiso 0.272(14) 1 calc PR B 2
H38D H 0.6108 0.0314 0.1565 0.044 Uiso 0.272(14) 1 calc PR B 2
C39 C 0.5467(6) 0.0363(5) 0.18086(19) 0.044(2) Uani 0.728(14) 1 d P B 1
H39A H 0.5837 0.0664 0.1996 0.052 Uiso 0.728(14) 1 calc PR B 1
H39B H 0.5977 0.0065 0.1662 0.052 Uiso 0.728(14) 1 calc PR B 1
C39' C 0.487(2) 0.0549(15) 0.1859(7) 0.089(11) Uani 0.272(14) 1 d P B 2
H39C H 0.5238 0.0879 0.2038 0.107 Uiso 0.272(14) 1 calc PR B 2
H39D H 0.4191 0.0823 0.1827 0.107 Uiso 0.272(14) 1 calc PR B 2
C40 C 0.4730(4) -0.0341(4) 0.19736(15) 0.0570(14) Uani 1 1 d . . .
H40A H 0.5127 -0.0741 0.2117 0.086 Uiso 1 1 calc R B 1
H40B H 0.4391 -0.0665 0.1789 0.086 Uiso 1 1 calc R B 1
H40C H 0.4219 -0.0051 0.2117 0.086 Uiso 1 1 calc R B 1

loop_
_atom_site_aniso_label
_atom_site_aniso_U_11
_atom_site_aniso_U_22
_atom_site_aniso_U_33
_atom_site_aniso_U_23
_atom_site_aniso_U_13
_atom_site_aniso_U_12
S1 0.0237(5) 0.0431(6) 0.0504(7) -0.0071(5) 0.0028(5) -0.0028(5)
S2 0.0451(7) 0.0441(7) 0.0380(6) -0.0104(5) 0.0044(5) -0.0154(5)
O1 0.0463(19) 0.0327(17) 0.0408(17) 0.0105(13) 0.0051(14) -0.0018(14)
N1 0.0256(17) 0.0259(17) 0.0264(16) 0.0017(13) -0.0006(13) -0.0006(14)
N2 0.0297(18) 0.0282(18) 0.0322(18) 0.0076(14) 0.0004(15) 0.0018(15)
N3 0.0222(16) 0.0280(17) 0.0248(15) 0.0006(13) -0.0013(13) 0.0006(13)
C1 0.0246(19) 0.0254(19) 0.0226(18) 0.0003(15) 0.0030(15) 0.0017(16)
C2 0.0207(18) 0.036(2) 0.0228(18) -0.0057(16) 0.0014(15) 0.0020(16)
C3 0.030(2) 0.028(2) 0.031(2) -0.0008(17) 0.0022(17) 0.0010(17)
C4 0.029(2) 0.035(2) 0.036(2) -0.0081(18) 0.0020(18) -0.0063(18)
C5 0.022(2) 0.049(3) 0.030(2) -0.0082(19) -0.0016(17) -0.0004(19)
C6 0.025(2) 0.042(2) 0.028(2) -0.0007(18) -0.0006(17) 0.0037(18)
C7 0.0226(19) 0.029(2) 0.0239(19) -0.0022(16) 0.0017(15) 0.0006(16)
C8 0.024(2) 0.028(2) 0.038(2) 0.0089(17) -0.0043(17) 0.0003(17)
C9 0.026(2) 0.033(2) 0.0276(19) -0.0002(17) 0.0003(16) 0.0045(17)
C10 0.0245(19) 0.028(2) 0.0283(19) -0.0002(16) -0.0028(16) 0.0006(16)
C11 0.030(2) 0.036(2) 0.040(2) 0.0034(19) 0.0082(18) 0.0075(19)
C12 0.032(2) 0.041(3) 0.036(2) 0.0077(19) 0.0110(18) -0.0018(19)
C13 0.033(2) 0.026(2) 0.027(2) 0.0026(16) -0.0036(17) -0.0014(17)
C14 0.027(2) 0.034(2) 0.028(2) 0.0008(17) 0.0022(16) 0.0043(18)
C15 0.025(2) 0.035(2) 0.0258(19) 0.0034(16) 0.0037(16) -0.0029(17)
C16 0.062(3) 0.048(3) 0.041(3) 0.020(2) 0.011(2) -0.005(3)
C17 0.027(2) 0.032(2) 0.029(2) 0.0037(17) -0.0049(16) 0.0077(17)
C18 0.042(2) 0.040(2) 0.031(2) 0.0038(19) 0.002(2) 0.004(2)
C19 0.058(3) 0.074(4) 0.037(3) 0.019(3) -0.008(2) 0.004(3)
C20 0.072(4) 0.101(5) 0.056(3) 0.022(3) -0.023(3) -0.006(4)
S3 0.0229(5) 0.0379(6) 0.0412(6) -0.0082(5) 0.0067(4) 0.0005(4)
S4 0.0322(6) 0.0348(6) 0.0580(7) 0.0029(5) -0.0113(5) 0.0114(5)
O21 0.0410(17) 0.0277(15) 0.0377(16) -0.0114(12) -0.0138(13) 0.0089(13)
N21 0.0163(15) 0.0189(15) 0.0259(15) -0.0039(12) -0.0007(12) 0.0023(12)
N22 0.0215(16) 0.0201(16) 0.0301(16) -0.0070(13) -0.0036(13) -0.0008(13)
N23 0.0186(15) 0.0213(16) 0.0251(15) -0.0016(13) -0.0035(12) 0.0003(12)
C21 0.0205(18) 0.0188(18) 0.0235(18) 0.0016(14) -0.0023(14) 0.0000(14)
C22 0.0220(18) 0.0193(18) 0.0213(17) 0.0039(14) 0.0007(15) 0.0029(15)
C23 0.035(2) 0.028(2) 0.0230(18) -0.0055(16) 0.0010(16) 0.0069(18)
C24 0.035(2) 0.034(2) 0.026(2) -0.0017(17) 0.0040(17) 0.0179(19)
C25 0.0203(19) 0.045(3) 0.027(2) 0.0101(18) 0.0030(16) 0.0107(18)
C26 0.0209(18) 0.029(2) 0.0285(19) 0.0061(16) 0.0004(15) 0.0026(16)
C27 0.0251(19) 0.0174(18) 0.0205(17) 0.0034(14) 0.0017(14) 0.0023(15)
C28 0.0176(18) 0.024(2) 0.041(2) -0.0087(17) -0.0013(16) -0.0009(15)
C29 0.0224(19) 0.0187(18) 0.0255(18) 0.0024(14) -0.0012(15) -0.0031(15)
C30 0.0207(17) 0.0160(17) 0.0269(18) 0.0002(14) -0.0020(15) 0.0004(14)
C31 0.0224(18) 0.0214(19) 0.0265(18) 0.0011(15) -0.0041(15) 0.0014(15)
C32 0.0227(19) 0.0201(18) 0.032(2) -0.0009(15) -0.0002(15) 0.0049(15)
C33 0.0263(19) 0.025(2) 0.0264(19) -0.0039(15) -0.0021(16) 0.0003(16)
C34 0.028(2) 0.029(2) 0.032(2) -0.0022(17) -0.0117(17) 0.0057(17)
C35 0.0225(19) 0.0229(19) 0.032(2) -0.0026(15) -0.0055(16) 0.0057(15)
C36 0.045(3) 0.029(2) 0.048(3) -0.017(2) -0.009(2) 0.009(2)
C37 0.027(2) 0.029(2) 0.041(2) -0.0069(18) -0.0101(18) -0.0028(17)
C38 0.033(4) 0.038(4) 0.049(4) -0.011(3) -0.009(3) -0.012(3)
C38' 0.022(9) 0.012(8) 0.076(15) -0.004(8) 0.005(9) 0.003(7)
C39 0.036(4) 0.057(5) 0.038(4) -0.002(3) -0.004(3) -0.011(4)
C39' 0.077(17) 0.076(16) 0.11(2) 0.068(15) 0.085(16) 0.055(14)
C40 0.058(3) 0.050(3) 0.063(3) 0.010(3) 0.013(3) 0.001(3)

loop_
_atom_type_symbol
_atom_type_description
_atom_type_scat_dispersion_real
_atom_type_scat_dispersion_imag
_atom_type_scat_source
C C 0.0033 0.0016 'International Tables Vol C Tables 4.2.6.8 and 6.1.1.4'
H H 0.0000 0.0000 'International Tables Vol C Tables 4.2.6.8 and 6.1.1.4'
N N 0.0061 0.0033 'International Tables Vol C Tables 4.2.6.8 and 6.1.1.4'
O O 0.0106 0.0060 'International Tables Vol C Tables 4.2.6.8 and 6.1.1.4'
S S 0.1246 0.1234 'International Tables Vol C Tables 4.2.6.8 and 6.1.1.4'

loop_
_geom_angle_atom_site_label_1
_geom_angle_atom_site_label_2
_geom_angle_atom_site_label_3
_geom_angle
C13 O1 C16 117.0(4)
C1 N1 C7 109.6(3)
C1 N1 N2 127.2(3)
C7 N1 N2 122.1(3)
C9 N2 N1 113.8(3)
C1 N3 C2 109.4(3)
C1 N3 C17 125.6(3)
C2 N3 C17 125.0(3)
N3 C1 N1 108.2(3)
N3 C1 C8 126.0(3)
N1 C1 C8 125.7(3)
C3 C2 C7 122.1(4)
C3 C2 N3 131.8(4)
C7 C2 N3 106.1(3)
C2 C3 C4 115.5(4)
C2 C3 H3A 122.3
C4 C3 H3A 122.3
C3 C4 C5 122.3(4)
C3 C4 H4A 118.8
C5 C4 H4A 118.8
C6 C5 C4 121.9(4)
C6 C5 H5A 119.0
C4 C5 H5A 119.0
C5 C6 C7 116.1(4)
C5 C6 H6A 121.9
C7 C6 H6A 121.9
C6 C7 N1 131.3(4)
C6 C7 C2 122.0(4)
N1 C7 C2 106.7(3)
C1 C8 S2 115.4(3)
C1 C8 S1 114.5(3)
S2 C8 S1 130.1(3)
N2 C9 C10 120.6(4)
N2 C9 H9A 119.7
C10 C9 H9A 119.7
C11 C10 C15 118.6(4)
C11 C10 C9 119.5(4)
C15 C10 C9 121.9(4)
C12 C11 C10 121.4(4)
C12 C11 H11A 119.3
C10 C11 H11A 119.3
C11 C12 C13 119.4(4)
C11 C12 H12A 120.3
C13 C12 H12A 120.3
O1 C13 C12 124.1(4)
O1 C13 C14 115.9(4)
C12 C13 C14 120.0(4)
C15 C14 C13 120.1(4)
C15 C14 H14A 120.0
C13 C14 H14A 120.0
C14 C15 C10 120.4(4)
C14 C15 H15A 119.8
C10 C15 H15A 119.8
O1 C16 H16A 109.5
O1 C16 H16B 109.5
H16A C16 H16B 109.5
O1 C16 H16C 109.5
H16A C16 H16C 109.5
H16B C16 H16C 109.5
N3 C17 C18 111.9(3)
N3 C17 H17A 109.2
C18 C17 H17A 109.2
N3 C17 H17B 109.2
C18 C17 H17B 109.2
H17A C17 H17B 107.9
C17 C18 C19 113.1(4)
C17 C18 H18A 109.0
C19 C18 H18A 109.0
C17 C18 H18B 109.0
C19 C18 H18B 109.0
H18A C18 H18B 107.8
C20 C19 C18 116.3(5)
C20 C19 H19A 108.2
C18 C19 H19A 108.2
C20 C19 H19B 108.2
C18 C19 H19B 108.2
H19A C19 H19B 107.4
C19 C20 H20A 109.5
C19 C20 H20B 109.5
H20A C20 H20B 109.5
C19 C20 H20C 109.5
H20A C20 H20C 109.5
H20B C20 H20C 109.5
C33 O21 C36 117.9(3)
C21 N21 C27 109.6(3)
C21 N21 N22 129.9(3)
C27 N21 N22 119.9(3)
C29 N22 N21 115.4(3)
C21 N23 C22 109.2(3)
C21 N23 C37 125.7(3)
C22 N23 C37 125.0(3)
N23 C21 N21 108.2(3)
N23 C21 C28 125.6(3)
N21 C21 C28 126.1(3)
C23 C22 C27 121.1(3)
C23 C22 N23 132.1(3)
C27 C22 N23 106.8(3)
C24 C23 C22 116.7(4)
C24 C23 H23A 121.7
C22 C23 H23A 121.7
C23 C24 C25 121.7(4)
C23 C24 H24A 119.1
C25 C24 H24A 119.1
C26 C25 C24 122.0(4)
C26 C25 H25A 119.0
C24 C25 H25A 119.0
C25 C26 C27 116.0(4)
C25 C26 H26A 122.0
C27 C26 H26A 122.0
N21 C27 C26 131.4(3)
N21 C27 C22 106.1(3)
C26 C27 C22 122.5(3)
C21 C28 S3 113.5(3)
C21 C28 S4 114.8(3)
S3 C28 S4 131.7(2)
N22 C29 C30 120.7(3)
N22 C29 H29A 119.6
C30 C29 H29A 119.6
C31 C30 C35 118.5(3)
C31 C30 C29 119.1(3)
C35 C30 C29 122.4(3)
C32 C31 C30 121.9(3)
C32 C31 H31A 119.0
C30 C31 H31A 119.0
C31 C32 C33 118.7(3)
C31 C32 H32A 120.7
C33 C32 H32A 120.7
O21 C33 C32 124.1(3)
O21 C33 C34 115.6(3)
C32 C33 C34 120.2(3)
C35 C34 C33 120.8(3)
C35 C34 H34A 119.6
C33 C34 H34A 119.6
C34 C35 C30 119.9(3)
C34 C35 H35A 120.1
C30 C35 H35A 120.1
O21 C36 H36A 109.5
O21 C36 H36B 109.5
H36A C36 H36B 109.5
O21 C36 H36C 109.5
H36A C36 H36C 109.5
H36B C36 H36C 109.5
C38 C37 N23 115.6(4)
N23 C37 C38' 109.7(7)
C38 C37 H37A 108.4
N23 C37 H37A 108.4
C38' C37 H37A 137.4
C38 C37 H37B 108.4
N23 C37 H37B 108.4
C38' C37 H37B 77.7
H37A C37 H37B 107.4
C39 C38 C37 114.3(7)
C39 C38 H38A 108.7
C37 C38 H38A 108.7
C39 C38 H38B 108.7
C37 C38 H38B 108.7
H38A C38 H38B 107.6
C39' C38' C37 114.8(15)
C39' C38' H38C 108.6
C37 C38' H38C 108.6
C39' C38' H38D 108.6
C37 C38' H38D 108.6
H38C C38' H38D 107.5
C38 C39 C40 113.0(6)
C38 C39 H39A 109.0
C40 C39 H39A 109.0
C38 C39 H39B 109.0
C40 C39 H39B 109.0
H39A C39 H39B 107.8
C40 C39' C38' 111.2(18)
C40 C39' H39C 109.4
C38' C39' H39C 109.4
C40 C39' H39D 109.4
C38' C39' H39D 109.4
H39C C39' H39D 108.0
C39' C40 H40A 134.7
C39 C40 H40A 109.5
C39' C40 H40B 108.3
C39 C40 H40B 109.5
H40A C40 H40B 109.5
C39' C40 H40C 79.9
C39 C40 H40C 109.5
H40A C40 H40C 109.5
H40B C40 H40C 109.5

loop_
_geom_bond_atom_site_label_1
_geom_bond_atom_site_label_2
_geom_bond_distance
S1 C8 1.667(4)
S2 C8 1.644(4)
O1 C13 1.354(5)
O1 C16 1.429(5)
N1 C1 1.348(5)
N1 C7 1.392(5)
N1 N2 1.416(4)
N2 C9 1.275(5)
N3 C1 1.346(5)
N3 C2 1.405(5)
N3 C17 1.475(5)
C1 C8 1.495(5)
C2 C3 1.384(6)
C2 C7 1.392(5)
C3 C4 1.389(6)
C3 H3A 0.9500
C4 C5 1.398(6)
C4 H4A 0.9500
C5 C6 1.370(6)
C5 H5A 0.9500
C6 C7 1.391(5)
C6 H6A 0.9500
C9 C10 1.446(5)
C9 H9A 0.9500
C10 C11 1.394(5)
C10 C15 1.405(5)
C11 C12 1.383(6)
C11 H11A 0.9500
C12 C13 1.389(6)
C12 H12A 0.9500
C13 C14 1.402(6)
C14 C15 1.378(6)
C14 H14A 0.9500
C15 H15A 0.9500
C16 H16A 0.9800
C16 H16B 0.9800
C16 H16C 0.9800
C17 C18 1.511(6)
C17 H17A 0.9900
C17 H17B 0.9900
C18 C19 1.520(6)
C18 H18A 0.9900
C18 H18B 0.9900
C19 C20 1.479(8)
C19 H19A 0.9900
C19 H19B 0.9900
C20 H20A 0.9800
C20 H20B 0.9800
C20 H20C 0.9800
S3 C28 1.663(4)
S4 C28 1.670(4)
O21 C33 1.360(4)
O21 C36 1.427(5)
N21 C21 1.355(4)
N21 C27 1.383(4)
N21 N22 1.401(4)
N22 C29 1.289(5)
N23 C21 1.336(5)
N23 C22 1.394(5)
N23 C37 1.482(5)
C21 C28 1.485(5)
C22 C23 1.388(5)
C22 C27 1.394(5)
C23 C24 1.388(6)
C23 H23A 0.9500
C24 C25 1.397(6)
C24 H24A 0.9500
C25 C26 1.381(6)
C25 H25A 0.9500
C26 C27 1.393(5)
C26 H26A 0.9500
C29 C30 1.448(5)
C29 H29A 0.9500
C30 C31 1.393(5)
C30 C35 1.410(5)
C31 C32 1.383(5)
C31 H31A 0.9500
C32 C33 1.386(5)
C32 H32A 0.9500
C33 C34 1.402(5)
C34 C35 1.365(5)
C34 H34A 0.9500
C35 H35A 0.9500
C36 H36A 0.9800
C36 H36B 0.9800
C36 H36C 0.9800
C37 C38 1.481(8)
C37 C38' 1.596(16)
C37 H37A 0.9900
C37 H37B 0.9900
C38 C39 1.455(12)
C38 H38A 0.9900
C38 H38B 0.9900
C38' C39' 1.48(3)
C38' H38C 0.9900
C38' H38D 0.9900
C39 C40 1.590(9)
C39 H39A 0.9900
C39 H39B 0.9900
C39' C40 1.45(2)
C39' H39C 0.9900
C39' H39D 0.9900
C40 H40A 0.9800
C40 H40B 0.9800
C40 H40C 0.9800
